data_7002379
loop_
_publ_author_name
'Roy, Somnath'
'Mandal, Tarak Nath'
'Barik, Anil Kumar'
'Gupta, Samik'
'Fallah, Mohamed Salah El'
'Tercero, Javier'
'Butcher, Ray J.'
'Kar, Susanta Kumar'

_publ_section_title
;
 Ferro- and anti-ferromagnetically coupled tetracopper(II) 2 \\times 2
 homoleptic rectangular grids supported by both \m-O and \m-(N-N)
 bridges derived from a new pyrazole based polydentate Schiff base
 ligand--magneto-structural correlations and DFT calculation
;
_journal_issue 39
_journal_name_full 'Dalton Transactions'
_journal_page_first 8215
_journal_page_last 8226
_journal_paper_doi 10.1039/b908823g
_journal_year 2009
_chemical_formula_moiety
;
C48 H48 Cl2 Cu4 N20 O12, 2(Cl O4)
;
_chemical_formula_sum 'C48 H48 Cl4 Cu4 N20 O20'
_chemical_formula_weight 1621.02
_chemical_name_systematic
;
?
;
_space_group_IT_number 14
_symmetry_cell_setting monoclinic
_symmetry_space_group_name_Hall '-P 2ybc'
_symmetry_space_group_name_H-M 'P 1 21/c 1'
_atom_sites_solution_hydrogens geom
_atom_sites_solution_primary direct
_atom_sites_solution_secondary difmap
_audit_creation_method SHELXL-97
_cell_angle_alpha 90.00
_cell_angle_beta 102.945(3)
_cell_angle_gamma 90.00
_cell_formula_units_Z 2
_cell_length_a 12.5094(9)
_cell_length_b 12.7620(9)
_cell_length_c 23.3858(15)
_cell_measurement_reflns_used 5474
_cell_measurement_temperature 123(2)
_cell_measurement_theta_max 26.97
_cell_measurement_theta_min 2.31
_cell_volume 3638.5(4)
_computing_cell_refinement 'Bruker SMART'
_computing_data_collection 'Bruker SMART'
_computing_data_reduction 'Bruker SAINT'
_computing_molecular_graphics 'Bruker SHELXTL'
_computing_publication_material 'Bruker SHELXTL'
_computing_structure_refinement 'SHELXL-97 (Sheldrick, 1997)'
_computing_structure_solution 'SHELXS-97 (Sheldrick, 1990)'
_diffrn_ambient_temperature 123(2)
_diffrn_measured_fraction_theta_full 0.975
_diffrn_measured_fraction_theta_max 0.971
_diffrn_measurement_device_type 'Bruker Apex 2 CCD area detector'
_diffrn_measurement_method '\f and \w scans'
_diffrn_radiation_monochromator graphite
_diffrn_radiation_source 'fine-focus sealed tube'
_diffrn_radiation_type MoK\a
_diffrn_radiation_wavelength 0.71073
_diffrn_reflns_av_R_equivalents 0.0372
_diffrn_reflns_av_sigmaI/netI 0.0559
_diffrn_reflns_limit_h_max 14
_diffrn_reflns_limit_h_min -16
_diffrn_reflns_limit_k_max 15
_diffrn_reflns_limit_k_min -16
_diffrn_reflns_limit_l_max 31
_diffrn_reflns_limit_l_min -21
_diffrn_reflns_number 22896
_diffrn_reflns_theta_full 25.00
_diffrn_reflns_theta_max 28.32
_diffrn_reflns_theta_min 1.67
_exptl_absorpt_coefficient_mu 1.377
_exptl_absorpt_correction_T_max 0.7246
_exptl_absorpt_correction_T_min 0.5638
_exptl_absorpt_correction_type multi-scan
_exptl_absorpt_process_details 'Sadabs (Sheldrick, 1996)'
_exptl_crystal_colour green
_exptl_crystal_density_diffrn 1.480
_exptl_crystal_density_method 'not measured'
_exptl_crystal_description chunk
_exptl_crystal_F_000 1640
_exptl_crystal_size_max 0.47
_exptl_crystal_size_mid 0.37
_exptl_crystal_size_min 0.25
_platon_squeeze_details
;
;
_refine_diff_density_max 0.799
_refine_diff_density_min -0.693
_refine_diff_density_rms 0.098
_refine_ls_extinction_method none
_refine_ls_goodness_of_fit_ref 1.107
_refine_ls_hydrogen_treatment constr
_refine_ls_matrix_type full
_refine_ls_number_parameters 475
_refine_ls_number_reflns 8799
_refine_ls_number_restraints 72
_refine_ls_restrained_S_all 1.122
_refine_ls_R_factor_all 0.0911
_refine_ls_R_factor_gt 0.0555
_refine_ls_shift/su_max 0.001
_refine_ls_shift/su_mean 0.000
_refine_ls_structure_factor_coef Fsqd
_refine_ls_weighting_details 'calc w=1/[\s^2^(Fo^2^)+(0.0724P)^2^+1.3689P] where P=(Fo^2^+2Fc^2^)/3'
_refine_ls_weighting_scheme calc
_refine_ls_wR_factor_gt 0.1374
_refine_ls_wR_factor_ref 0.1489
_reflns_number_gt 5699
_reflns_number_total 8799
_reflns_threshold_expression I>2\s(I)
_cod_data_source_file b908823g.txt
_cod_data_source_block matrixm
_cod_depositor_comments
;
The following automatic conversions were performed:
'_symmetry_cell_setting' value 'Monoclinic' changed to 'monoclinic'
according to '/home/saulius/struct/CIF-dictionaries/cif_core.dic'
dictionary named 'cif_core.dic' version 2.4.1 from 2010-06-29.

Automatic conversion script
Id: cif_fix_enum 1527 2010-12-29 10:47:43Z saulius 
;
_cod_original_sg_symbol_H-M 'P 21/c'
_cod_database_code 7002379

loop_
_symmetry_equiv_pos_as_xyz
'x, y, z'
'-x, y+1/2, -z+1/2'
'-x, -y, -z'
'x, -y-1/2, z-1/2'

loop_
_atom_site_label
_atom_site_type_symbol
_atom_site_fract_x
_atom_site_fract_y
_atom_site_fract_z
_atom_site_U_iso_or_equiv
_atom_site_adp_type
_atom_site_occupancy
_atom_site_symmetry_multiplicity
_atom_site_calc_flag
_atom_site_refinement_flags
_atom_site_disorder_assembly
_atom_site_disorder_group
Cu1 Cu 0.65190(4) 0.64183(4) 0.428262(18) 0.02350(13) Uani 1 1 d . . .
Cu2 Cu 0.46183(4) 0.31427(4) 0.42693(2) 0.02710(13) Uani 1 1 d . . .
Cl1 Cl 0.54787(9) 0.25881(8) 0.28722(4) 0.0436(3) Uani 1 1 d D . .
Cl2 Cl 0.90687(10) 0.20757(11) 0.67270(6) 0.0625(4) Uani 1 1 d D . .
O1A O 0.5981(2) 0.7235(2) 0.48841(11) 0.0270(6) Uani 1 1 d . . .
O1B O 0.6145(2) 0.3366(2) 0.47576(11) 0.0321(7) Uani 1 1 d . . .
O11 O 0.57324(19) 0.28210(19) 0.34893(8) 0.0394(7) Uani 1 1 d D . .
O12 O 0.5063(2) 0.15378(16) 0.27840(11) 0.0651(12) Uani 1 1 d D . .
O13 O 0.64510(18) 0.2685(2) 0.26489(10) 0.0562(10) Uani 1 1 d D . .
O14 O 0.4662(2) 0.3308(2) 0.25727(11) 0.0782(14) Uani 1 1 d D . .
O21A O 0.9301(4) 0.2884(3) 0.71640(18) 0.108(2) Uani 0.726(5) 1 d PDU A 1
O22A O 0.8981(4) 0.1086(2) 0.70036(19) 0.0787(18) Uani 0.726(5) 1 d PDU A 1
O23A O 0.8060(2) 0.2306(4) 0.63177(17) 0.089(2) Uani 0.726(5) 1 d PDU A 1
O24A O 0.9945(3) 0.2027(4) 0.64216(19) 0.091(2) Uani 0.726(5) 1 d PDU A 1
O21B O 0.8454(7) 0.1940(11) 0.7173(3) 0.091(3) Uani 0.274(5) 1 d PDU A 2
O22B O 0.9913(7) 0.1295(7) 0.6798(5) 0.089(4) Uani 0.274(5) 1 d PDU A 2
O23B O 0.9555(9) 0.3099(4) 0.6781(5) 0.111(5) Uani 0.274(5) 1 d PDU A 2
O24B O 0.8347(7) 0.1968(9) 0.6160(2) 0.059(4) Uani 0.274(5) 1 d PDU A 2
N1A N 0.6948(2) 0.6156(3) 0.35222(12) 0.0249(7) Uani 1 1 d . . .
N2A N 0.6915(3) 0.7824(3) 0.41081(13) 0.0251(7) Uani 1 1 d . . .
N3A N 0.6783(3) 0.8619(3) 0.44900(13) 0.0263(7) Uani 1 1 d . . .
N4A N 0.5549(3) 0.8392(3) 0.57174(14) 0.0322(8) Uani 1 1 d . . .
N5A N 0.5439(3) 0.9130(3) 0.61121(13) 0.0305(8) Uani 1 1 d . . .
H5AA H 0.5128 0.9016 0.6409 0.037 Uiso 1 1 calc R . .
N1B N 0.3120(3) 0.3477(3) 0.37764(13) 0.0286(7) Uani 1 1 d . . .
N2B N 0.4809(2) 0.4612(2) 0.41307(12) 0.0217(6) Uani 1 1 d . . .
N3B N 0.5812(2) 0.5047(2) 0.43868(12) 0.0222(6) Uani 1 1 d . . .
N4B N 0.7828(3) 0.5637(3) 0.49102(14) 0.0345(8) Uani 1 1 d . . .
N5B N 0.8843(3) 0.5769(4) 0.52417(15) 0.0478(11) Uani 1 1 d . . .
H5BA H 0.9228 0.6347 0.5250 0.057 Uiso 1 1 calc R . .
C1A C 0.7000(3) 0.5235(3) 0.32574(16) 0.0279(8) Uani 1 1 d . . .
H1AA H 0.6712 0.4630 0.3406 0.034 Uiso 1 1 calc R . .
C2A C 0.7465(3) 0.5132(4) 0.27688(16) 0.0321(9) Uani 1 1 d . . .
H2AA H 0.7498 0.4470 0.2588 0.039 Uiso 1 1 calc R . .
C3A C 0.7875(3) 0.6016(4) 0.25563(17) 0.0336(9) Uani 1 1 d . . .
H3AA H 0.8200 0.5970 0.2227 0.040 Uiso 1 1 calc R . .
C4A C 0.7811(3) 0.6964(3) 0.28249(16) 0.0297(9) Uani 1 1 d . . .
H4AA H 0.8083 0.7579 0.2678 0.036 Uiso 1 1 calc R . .
C5A C 0.7350(3) 0.7020(3) 0.33089(15) 0.0237(8) Uani 1 1 d . . .
C6A C 0.7268(3) 0.7997(3) 0.36349(16) 0.0276(8) Uani 1 1 d . . .
C7A C 0.7566(4) 0.9041(4) 0.34363(18) 0.0397(10) Uani 1 1 d . . .
H7AA H 0.7414 0.9582 0.3705 0.060 Uiso 1 1 calc R . .
H7AB H 0.7131 0.9180 0.3040 0.060 Uiso 1 1 calc R . .
H7AC H 0.8347 0.9050 0.3433 0.060 Uiso 1 1 calc R . .
C8A C 0.6280(3) 0.8208(3) 0.48743(16) 0.0257(8) Uani 1 1 d . . .
C9A C 0.6049(3) 0.8882(3) 0.53433(15) 0.0246(8) Uani 1 1 d . . .
C10A C 0.6258(3) 0.9921(3) 0.55074(16) 0.0273(8) Uani 1 1 d . . .
H10A H 0.6609 1.0430 0.5316 0.033 Uiso 1 1 calc R . .
C11A C 0.5856(3) 1.0061(3) 0.60026(16) 0.0264(8) Uani 1 1 d . . .
C12A C 0.5828(3) 1.0981(3) 0.63881(18) 0.0344(9) Uani 1 1 d . . .
H12A H 0.5548 1.0765 0.6729 0.052 Uiso 1 1 calc R . .
H12B H 0.5347 1.1521 0.6169 0.052 Uiso 1 1 calc R . .
H12C H 0.6570 1.1264 0.6520 0.052 Uiso 1 1 calc R . .
C1B C 0.2240(4) 0.2855(4) 0.36409(18) 0.0369(10) Uani 1 1 d . . .
H1BA H 0.2290 0.2160 0.3790 0.044 Uiso 1 1 calc R . .
C2B C 0.1263(4) 0.3190(4) 0.3292(2) 0.0449(12) Uani 1 1 d . . .
H2BA H 0.0648 0.2734 0.3207 0.054 Uiso 1 1 calc R . .
C3B C 0.1186(3) 0.4183(4) 0.30687(19) 0.0432(12) Uani 1 1 d . . .
H3BA H 0.0524 0.4414 0.2816 0.052 Uiso 1 1 calc R . .
C4B C 0.2083(3) 0.4855(4) 0.32137(18) 0.0365(10) Uani 1 1 d . . .
H4BA H 0.2043 0.5552 0.3068 0.044 Uiso 1 1 calc R . .
C5B C 0.3041(3) 0.4477(3) 0.35779(15) 0.0254(8) Uani 1 1 d . . .
C6B C 0.4033(3) 0.5143(3) 0.37868(15) 0.0239(8) Uani 1 1 d . . .
C7B C 0.4083(4) 0.6258(3) 0.3630(2) 0.0417(11) Uani 1 1 d . . .
H7BA H 0.4390 0.6666 0.3983 0.063 Uiso 1 1 calc R . .
H7BB H 0.3342 0.6511 0.3455 0.063 Uiso 1 1 calc R . .
H7BC H 0.4548 0.6338 0.3347 0.063 Uiso 1 1 calc R . .
C8B C 0.6433(3) 0.4298(3) 0.47068(15) 0.0264(8) Uani 1 1 d . . .
C9B C 0.7542(3) 0.4663(4) 0.50174(15) 0.0322(10) Uani 1 1 d . . .
C10B C 0.8373(4) 0.4168(5) 0.54227(19) 0.0518(15) Uani 1 1 d . . .
H10B H 0.8373 0.3476 0.5572 0.062 Uiso 1 1 calc R . .
C11B C 0.9201(4) 0.4909(5) 0.55600(19) 0.0556(16) Uani 1 1 d . . .
C12B C 1.0307(4) 0.4887(7) 0.5968(2) 0.089(3) Uani 1 1 d . . .
H12D H 1.0858 0.5145 0.5763 0.134 Uiso 1 1 calc R . .
H12E H 1.0487 0.4166 0.6100 0.134 Uiso 1 1 calc R . .
H12F H 1.0302 0.5334 0.6308 0.134 Uiso 1 1 calc R . .

loop_
_atom_site_aniso_label
_atom_site_aniso_U_11
_atom_site_aniso_U_22
_atom_site_aniso_U_33
_atom_site_aniso_U_23
_atom_site_aniso_U_13
_atom_site_aniso_U_12
Cu1 0.0284(2) 0.0230(3) 0.0211(2) -0.00350(17) 0.00965(17) -0.00586(19)
Cu2 0.0425(3) 0.0146(3) 0.0273(2) -0.00041(18) 0.0145(2) -0.0029(2)
Cl1 0.0667(8) 0.0391(7) 0.0282(5) -0.0014(4) 0.0177(5) -0.0194(6)
Cl2 0.0450(8) 0.0562(10) 0.0842(10) 0.0183(7) 0.0101(7) 0.0121(6)
O1A 0.0367(15) 0.0204(15) 0.0291(13) -0.0012(11) 0.0180(11) -0.0030(11)
O1B 0.0457(17) 0.0249(17) 0.0287(14) 0.0061(11) 0.0146(12) 0.0073(12)
O11 0.054(2) 0.0376(19) 0.0306(15) -0.0046(13) 0.0181(14) -0.0087(15)
O12 0.115(3) 0.045(2) 0.047(2) -0.0147(16) 0.042(2) -0.039(2)
O13 0.083(3) 0.054(2) 0.0416(18) -0.0053(16) 0.0351(18) -0.0222(19)
O14 0.068(3) 0.084(3) 0.073(3) 0.038(2) -0.003(2) -0.010(2)
O21A 0.127(6) 0.103(6) 0.099(5) -0.007(4) 0.035(4) 0.039(4)
O22A 0.077(4) 0.072(4) 0.081(4) 0.030(3) 0.004(3) 0.005(3)
O23A 0.029(3) 0.108(6) 0.128(5) 0.068(4) 0.012(3) 0.023(3)
O24A 0.055(4) 0.093(5) 0.124(6) -0.012(4) 0.018(3) 0.010(3)
O21B 0.092(7) 0.101(7) 0.098(7) -0.008(6) 0.063(6) -0.012(6)
O22B 0.070(6) 0.092(7) 0.094(7) 0.000(6) -0.004(6) 0.032(6)
O23B 0.118(10) 0.089(9) 0.124(10) 0.009(9) 0.022(9) 0.001(8)
O24B 0.016(5) 0.081(7) 0.080(6) 0.051(5) 0.008(5) 0.018(5)
N1A 0.0252(16) 0.0294(19) 0.0210(15) -0.0050(12) 0.0074(12) -0.0043(13)
N2A 0.0317(18) 0.0244(18) 0.0204(14) -0.0031(12) 0.0086(13) -0.0075(14)
N3A 0.0366(18) 0.0209(18) 0.0221(14) -0.0043(12) 0.0078(13) -0.0081(14)
N4A 0.055(2) 0.0163(18) 0.0313(17) -0.0040(13) 0.0214(16) -0.0026(15)
N5A 0.052(2) 0.0183(18) 0.0262(16) -0.0016(13) 0.0208(15) 0.0026(15)
N1B 0.0365(19) 0.029(2) 0.0231(15) -0.0080(13) 0.0130(13) -0.0100(15)
N2B 0.0281(16) 0.0183(16) 0.0213(14) -0.0031(12) 0.0107(12) -0.0042(13)
N3B 0.0274(16) 0.0168(17) 0.0229(15) 0.0002(12) 0.0066(12) -0.0016(12)
N4B 0.0260(18) 0.047(2) 0.0291(17) -0.0139(16) 0.0028(14) 0.0021(16)
N5B 0.0250(19) 0.083(3) 0.033(2) -0.023(2) 0.0007(15) 0.002(2)
C1A 0.026(2) 0.032(2) 0.0251(18) -0.0032(16) 0.0059(15) -0.0101(17)
C2A 0.030(2) 0.044(3) 0.0239(18) -0.0104(17) 0.0098(16) -0.0044(18)
C3A 0.036(2) 0.041(3) 0.0252(19) 0.0007(17) 0.0110(17) -0.0006(19)
C4A 0.033(2) 0.034(2) 0.0241(18) -0.0047(16) 0.0102(15) -0.0089(18)
C5A 0.0210(18) 0.026(2) 0.0245(18) -0.0032(14) 0.0060(14) -0.0044(15)
C6A 0.026(2) 0.030(2) 0.0273(19) 0.0025(16) 0.0078(15) -0.0063(16)
C7A 0.058(3) 0.030(3) 0.038(2) 0.0023(18) 0.026(2) -0.004(2)
C8A 0.029(2) 0.024(2) 0.0250(18) -0.0003(15) 0.0075(15) -0.0052(16)
C9A 0.033(2) 0.022(2) 0.0197(17) 0.0023(14) 0.0070(14) -0.0037(16)
C10A 0.036(2) 0.017(2) 0.0273(19) 0.0030(14) 0.0032(16) -0.0037(16)
C11A 0.032(2) 0.020(2) 0.0260(18) 0.0021(14) 0.0030(15) 0.0044(16)
C12A 0.042(2) 0.024(2) 0.036(2) -0.0088(17) 0.0053(18) 0.0032(18)
C1B 0.046(3) 0.035(3) 0.034(2) -0.0130(18) 0.0186(19) -0.017(2)
C2B 0.041(3) 0.058(3) 0.040(2) -0.019(2) 0.018(2) -0.018(2)
C3B 0.026(2) 0.069(4) 0.035(2) -0.009(2) 0.0083(18) -0.004(2)
C4B 0.031(2) 0.043(3) 0.037(2) -0.0031(19) 0.0093(17) -0.0030(19)
C5B 0.028(2) 0.026(2) 0.0240(18) -0.0026(15) 0.0095(15) -0.0001(16)
C6B 0.0259(19) 0.025(2) 0.0233(17) 0.0007(14) 0.0103(14) -0.0004(15)
C7B 0.033(2) 0.029(3) 0.057(3) 0.015(2) -0.005(2) -0.0010(18)
C8B 0.036(2) 0.029(2) 0.0200(17) 0.0027(15) 0.0177(15) 0.0071(17)
C9B 0.032(2) 0.048(3) 0.0193(18) 0.0038(17) 0.0113(15) 0.0119(19)
C10B 0.042(3) 0.086(4) 0.032(2) 0.024(2) 0.018(2) 0.027(3)
C11B 0.029(2) 0.113(5) 0.026(2) 0.001(3) 0.0097(18) 0.022(3)
C12B 0.032(3) 0.199(9) 0.036(3) 0.010(4) 0.004(2) 0.031(4)

loop_
_atom_type_symbol
_atom_type_description
_atom_type_scat_dispersion_real
_atom_type_scat_dispersion_imag
_atom_type_scat_source
C C 0.0033 0.0016 'International Tables Vol C Tables 4.2.6.8 and 6.1.1.4'
H H 0.0000 0.0000 'International Tables Vol C Tables 4.2.6.8 and 6.1.1.4'
N N 0.0061 0.0033 'International Tables Vol C Tables 4.2.6.8 and 6.1.1.4'
O O 0.0106 0.0060 'International Tables Vol C Tables 4.2.6.8 and 6.1.1.4'
Cl Cl 0.1484 0.1585 'International Tables Vol C Tables 4.2.6.8 and 6.1.1.4'
Cu Cu 0.3201 1.2651 'International Tables Vol C Tables 4.2.6.8 and 6.1.1.4'

loop_
_geom_angle_atom_site_label_1
_geom_angle_atom_site_label_2
_geom_angle_atom_site_label_3
_geom_angle
_geom_angle_site_symmetry_1
_geom_angle_site_symmetry_3
_geom_angle_publ_flag
N2A Cu1 O1A 78.79(12) . . ?
N2A Cu1 N1A 80.48(13) . . ?
O1A Cu1 N1A 156.93(12) . . ?
N2A Cu1 N3B 168.81(13) . . ?
O1A Cu1 N3B 98.25(11) . . ?
N1A Cu1 N3B 100.15(13) . . ?
N2A Cu1 N4B 112.20(14) . . ?
O1A Cu1 N4B 94.92(12) . . ?
N1A Cu1 N4B 102.22(13) . . ?
N3B Cu1 N4B 78.70(13) . . ?
N2B Cu2 N4A 170.90(12) . 3_666 ?
N2B Cu2 O1B 79.66(12) . . ?
N4A Cu2 O1B 102.85(14) 3_666 . ?
N2B Cu2 N1B 80.31(13) . . ?
N4A Cu2 N1B 97.53(15) 3_666 . ?
O1B Cu2 N1B 159.61(13) . . ?
N2B Cu2 O1A 114.95(11) . 3_666 ?
N4A Cu2 O1A 73.98(11) 3_666 3_666 ?
O1B Cu2 O1A 89.55(10) . 3_666 ?
N1B Cu2 O1A 95.47(11) . 3_666 ?
O13 Cl1 O14 109.69(8) . . ?
O13 Cl1 O12 109.75(8) . . ?
O14 Cl1 O12 109.43(8) . . ?
O13 Cl1 O11 109.49(8) . . ?
O14 Cl1 O11 109.29(8) . . ?
O12 Cl1 O11 109.18(8) . . ?
O23A Cl2 O22B 137.3(5) . . ?
O23A Cl2 O24B 28.8(4) . . ?
O22B Cl2 O24B 109.61(11) . . ?
O23A Cl2 O22A 109.69(8) . . ?
O22B Cl2 O22A 57.6(5) . . ?
O24B Cl2 O22A 103.7(5) . . ?
O23A Cl2 O23B 99.5(5) . . ?
O22B Cl2 O23B 109.60(11) . . ?
O24B Cl2 O23B 109.61(11) . . ?
O22A Cl2 O23B 146.7(5) . . ?
O23A Cl2 O21A 109.64(8) . . ?
O22B Cl2 O21A 113.0(5) . . ?
O24B Cl2 O21A 135.4(5) . . ?
O22A Cl2 O21A 109.59(8) . . ?
O23B Cl2 O21A 43.0(5) . . ?
O23A Cl2 O24A 109.42(8) . . ?
O22B Cl2 O24A 53.4(5) . . ?
O24B Cl2 O24A 85.9(4) . . ?
O22A Cl2 O24A 109.28(8) . . ?
O23B Cl2 O24A 74.2(5) . . ?
O21A Cl2 O24A 109.21(8) . . ?
O23A Cl2 O21B 88.6(4) . . ?
O22B Cl2 O21B 109.35(11) . . ?
O24B Cl2 O21B 109.35(11) . . ?
O22A Cl2 O21B 57.3(5) . . ?
O23B Cl2 O21B 109.30(11) . . ?
O21A Cl2 O21B 68.0(5) . . ?
O24A Cl2 O21B 161.1(5) . . ?
C8A O1A Cu1 110.2(2) . . ?
C8A O1A Cu2 111.3(2) . 3_666 ?
Cu1 O1A Cu2 136.16(13) . 3_666 ?
C8B O1B Cu2 109.6(2) . . ?
C1A N1A C5A 119.0(3) . . ?
C1A N1A Cu1 127.6(3) . . ?
C5A N1A Cu1 112.8(2) . . ?
C6A N2A N3A 122.6(3) . . ?
C6A N2A Cu1 119.4(3) . . ?
N3A N2A Cu1 118.1(2) . . ?
C8A N3A N2A 107.1(3) . . ?
C9A N4A N5A 104.9(3) . . ?
C9A N4A Cu2 122.8(3) . 3_666 ?
N5A N4A Cu2 131.0(3) . 3_666 ?
C11A N5A N4A 112.5(3) . . ?
C11A N5A H5AA 123.7 . . ?
N4A N5A H5AA 123.7 . . ?
C1B N1B C5B 119.0(4) . . ?
C1B N1B Cu2 128.4(3) . . ?
C5B N1B Cu2 112.6(2) . . ?
C6B N2B N3B 122.5(3) . . ?
C6B N2B Cu2 120.5(3) . . ?
N3B N2B Cu2 117.0(2) . . ?
C8B N3B N2B 108.0(3) . . ?
C8B N3B Cu1 118.2(3) . . ?
N2B N3B Cu1 133.1(2) . . ?
C9B N4B N5B 105.5(4) . . ?
C9B N4B Cu1 111.1(3) . . ?
N5B N4B Cu1 143.4(3) . . ?
N4B N5B C11B 111.9(5) . . ?
N4B N5B H5BA 124.1 . . ?
C11B N5B H5BA 124.1 . . ?
N1A C1A C2A 122.2(4) . . ?
N1A C1A H1AA 118.9 . . ?
C2A C1A H1AA 118.9 . . ?
C3A C2A C1A 118.3(4) . . ?
C3A C2A H2AA 120.8 . . ?
C1A C2A H2AA 120.8 . . ?
C4A C3A C2A 119.4(4) . . ?
C4A C3A H3AA 120.3 . . ?
C2A C3A H3AA 120.3 . . ?
C3A C4A C5A 119.9(4) . . ?
C3A C4A H4AA 120.1 . . ?
C5A C4A H4AA 120.1 . . ?
N1A C5A C4A 121.1(4) . . ?
N1A C5A C6A 115.0(3) . . ?
C4A C5A C6A 123.8(4) . . ?
N2A C6A C5A 111.9(3) . . ?
N2A C6A C7A 125.1(4) . . ?
C5A C6A C7A 123.0(3) . . ?
C6A C7A H7AA 109.5 . . ?
C6A C7A H7AB 109.5 . . ?
H7AA C7A H7AB 109.5 . . ?
C6A C7A H7AC 109.5 . . ?
H7AA C7A H7AC 109.5 . . ?
H7AB C7A H7AC 109.5 . . ?
O1A C8A N3A 125.2(3) . . ?
O1A C8A C9A 116.1(3) . . ?
N3A C8A C9A 118.7(4) . . ?
N4A C9A C10A 110.6(3) . . ?
N4A C9A C8A 114.4(3) . . ?
C10A C9A C8A 135.0(4) . . ?
C11A C10A C9A 105.9(3) . . ?
C11A C10A H10A 127.0 . . ?
C9A C10A H10A 127.0 . . ?
N5A C11A C10A 106.1(3) . . ?
N5A C11A C12A 121.3(3) . . ?
C10A C11A C12A 132.6(4) . . ?
C11A C12A H12A 109.5 . . ?
C11A C12A H12B 109.5 . . ?
H12A C12A H12B 109.5 . . ?
C11A C12A H12C 109.5 . . ?
H12A C12A H12C 109.5 . . ?
H12B C12A H12C 109.5 . . ?
N1B C1B C2B 122.0(5) . . ?
N1B C1B H1BA 119.0 . . ?
C2B C1B H1BA 119.0 . . ?
C3B C2B C1B 119.5(4) . . ?
C3B C2B H2BA 120.3 . . ?
C1B C2B H2BA 120.3 . . ?
C2B C3B C4B 119.6(4) . . ?
C2B C3B H3BA 120.2 . . ?
C4B C3B H3BA 120.2 . . ?
C5B C4B C3B 118.2(5) . . ?
C5B C4B H4BA 120.9 . . ?
C3B C4B H4BA 120.9 . . ?
N1B C5B C4B 121.6(4) . . ?
N1B C5B C6B 115.6(3) . . ?
C4B C5B C6B 122.8(4) . . ?
N2B C6B C7B 126.1(4) . . ?
N2B C6B C5B 110.8(3) . . ?
C7B C6B C5B 123.0(3) . . ?
C6B C7B H7BA 109.5 . . ?
C6B C7B H7BB 109.5 . . ?
H7BA C7B H7BB 109.5 . . ?
C6B C7B H7BC 109.5 . . ?
H7BA C7B H7BC 109.5 . . ?
H7BB C7B H7BC 109.5 . . ?
O1B C8B N3B 125.6(4) . . ?
O1B C8B C9B 120.4(4) . . ?
N3B C8B C9B 114.0(4) . . ?
N4B C9B C10B 111.2(4) . . ?
N4B C9B C8B 117.4(3) . . ?
C10B C9B C8B 131.4(5) . . ?
C11B C10B C9B 104.6(5) . . ?
C11B C10B H10B 127.7 . . ?
C9B C10B H10B 127.7 . . ?
N5B C11B C10B 106.8(4) . . ?
N5B C11B C12B 121.0(6) . . ?
C10B C11B C12B 132.2(6) . . ?
C11B C12B H12D 109.5 . . ?
C11B C12B H12E 109.5 . . ?
H12D C12B H12E 109.5 . . ?
C11B C12B H12F 109.5 . . ?
H12D C12B H12F 109.5 . . ?
H12E C12B H12F 109.5 . . ?

loop_
_geom_bond_atom_site_label_1
_geom_bond_atom_site_label_2
_geom_bond_distance
_geom_bond_site_symmetry_2
_geom_bond_publ_flag
Cu1 N2A 1.930(3) . ?
Cu1 O1A 1.985(3) . ?
Cu1 N1A 1.998(3) . ?
Cu1 N3B 2.000(3) . ?
Cu1 N4B 2.180(3) . ?
Cu2 N2B 1.926(3) . ?
Cu2 N4A 1.971(3) 3_666 ?
Cu2 O1B 2.013(3) . ?
Cu2 N1B 2.014(3) . ?
Cu2 O1A 2.319(2) 3_666 ?
Cl1 O13 1.4325(16) . ?
Cl1 O14 1.4350(16) . ?
Cl1 O12 1.4357(16) . ?
Cl1 O11 1.4377(16) . ?
Cl2 O23A 1.4329(16) . ?
Cl2 O22B 1.4339(17) . ?
Cl2 O24B 1.4341(17) . ?
Cl2 O22A 1.4343(16) . ?
Cl2 O23B 1.4344(17) . ?
Cl2 O21A 1.4350(15) . ?
Cl2 O24A 1.4379(16) . ?
Cl2 O21B 1.439(2) . ?
O1A C8A 1.299(5) . ?
O1A Cu2 2.319(2) 3_666 ?
O1B C8B 1.256(5) . ?
N1A C1A 1.337(5) . ?
N1A C5A 1.353(5) . ?
N2A C6A 1.299(5) . ?
N2A N3A 1.385(4) . ?
N3A C8A 1.316(5) . ?
N4A C9A 1.338(5) . ?
N4A N5A 1.347(4) . ?
N4A Cu2 1.971(3) 3_666 ?
N5A C11A 1.345(5) . ?
N5A H5AA 0.8800 . ?
N1B C1B 1.337(5) . ?
N1B C5B 1.354(5) . ?
N2B C6B 1.303(5) . ?
N2B N3B 1.380(4) . ?
N3B C8B 1.348(5) . ?
N4B C9B 1.332(6) . ?
N4B N5B 1.342(5) . ?
N5B C11B 1.345(7) . ?
N5B H5BA 0.8800 . ?
C1A C2A 1.400(5) . ?
C1A H1AA 0.9500 . ?
C2A C3A 1.377(6) . ?
C2A H2AA 0.9500 . ?
C3A C4A 1.374(6) . ?
C3A H3AA 0.9500 . ?
C4A C5A 1.382(5) . ?
C4A H4AA 0.9500 . ?
C5A C6A 1.476(5) . ?
C6A C7A 1.486(6) . ?
C7A H7AA 0.9800 . ?
C7A H7AB 0.9800 . ?
C7A H7AC 0.9800 . ?
C8A C9A 1.472(5) . ?
C9A C10A 1.389(5) . ?
C10A C11A 1.374(5) . ?
C10A H10A 0.9500 . ?
C11A C12A 1.486(5) . ?
C12A H12A 0.9800 . ?
C12A H12B 0.9800 . ?
C12A H12C 0.9800 . ?
C1B C2B 1.377(7) . ?
C1B H1BA 0.9500 . ?
C2B C3B 1.365(7) . ?
C2B H2BA 0.9500 . ?
C3B C4B 1.393(6) . ?
C3B H3BA 0.9500 . ?
C4B C5B 1.391(6) . ?
C4B H4BA 0.9500 . ?
C5B C6B 1.493(5) . ?
C6B C7B 1.475(6) . ?
C7B H7BA 0.9800 . ?
C7B H7BB 0.9800 . ?
C7B H7BC 0.9800 . ?
C8B C9B 1.490(6) . ?
C9B C10B 1.392(6) . ?
C10B C11B 1.386(8) . ?
C10B H10B 0.9500 . ?
C11B C12B 1.495(6) . ?
C12B H12D 0.9800 . ?
C12B H12E 0.9800 . ?
C12B H12F 0.9800 . ?

loop_
_geom_hbond_atom_site_label_D
_geom_hbond_atom_site_label_H
_geom_hbond_atom_site_label_A
_geom_hbond_distance_DH
_geom_hbond_distance_HA
_geom_hbond_distance_DA
_geom_hbond_angle_DHA
_geom_hbond_site_symmetry_A
C7A H7AB O14 0.98 2.62 3.355(5) 131.7 2_655
C12A H12C O23A 0.98 2.42 3.300(6) 149.1 1_565
C3B H3BA O22A 0.95 2.47 3.294(6) 145.1 4_465
C3B H3BA O22B 0.95 2.50 3.101(11) 121.2 4_465
C4B H4BA O21A 0.95 2.59 3.380(7) 141.0 3_666
C2A H2AA O21B 0.95 2.48 3.352(11) 153.3 4_565
C7A H7AC O24A 0.98 2.50 3.347(6) 144.7 3_766
C7A H7AC O22B 0.98 2.40 3.348(10) 163.2 3_766
C7B H7BB O23A 0.98 2.46 3.272(6) 139.9 3_666
C10B H10B O23A 0.95 2.39 3.248(7) 149.5 .
C10B H10B O24B 0.95 2.37 3.299(12) 165.9 .
C12B H12E O23B 0.98 2.57 3.242(11) 126.2 .
N5A H5AA O12 0.88 2.08 2.917(4) 158.9 3_666
N5A H5AA O11 0.88 2.61 3.135(4) 119.0 3_666

loop_
_geom_torsion_atom_site_label_1
_geom_torsion_atom_site_label_2
_geom_torsion_atom_site_label_3
_geom_torsion_atom_site_label_4
_geom_torsion
_geom_torsion_site_symmetry_1
_geom_torsion_site_symmetry_2
_geom_torsion_site_symmetry_3
_geom_torsion_site_symmetry_4
_geom_torsion_publ_flag
N2A Cu1 O1A C8A -6.6(2) . . . . ?
N1A Cu1 O1A C8A -33.0(4) . . . . ?
N3B Cu1 O1A C8A -175.6(2) . . . . ?
N4B Cu1 O1A C8A 105.1(3) . . . . ?
N2A Cu1 O1A Cu2 -166.9(2) . . . 3_666 ?
N1A Cu1 O1A Cu2 166.7(2) . . . 3_666 ?
N3B Cu1 O1A Cu2 24.1(2) . . . 3_666 ?
N4B Cu1 O1A Cu2 -55.2(2) . . . 3_666 ?
N2B Cu2 O1B C8B -2.0(2) . . . . ?
N4A Cu2 O1B C8B 169.1(2) 3_666 . . . ?
N1B Cu2 O1B C8B -12.9(5) . . . . ?
O1A Cu2 O1B C8B -117.5(2) 3_666 . . . ?
N2A Cu1 N1A C1A 175.9(3) . . . . ?
O1A Cu1 N1A C1A -157.9(3) . . . . ?
N3B Cu1 N1A C1A -15.5(3) . . . . ?
N4B Cu1 N1A C1A 65.0(3) . . . . ?
N2A Cu1 N1A C5A 4.5(3) . . . . ?
O1A Cu1 N1A C5A 30.7(4) . . . . ?
N3B Cu1 N1A C5A 173.1(2) . . . . ?
N4B Cu1 N1A C5A -106.4(3) . . . . ?
O1A Cu1 N2A C6A -170.8(3) . . . . ?
N1A Cu1 N2A C6A -1.0(3) . . . . ?
N3B Cu1 N2A C6A -95.2(7) . . . . ?
N4B Cu1 N2A C6A 98.4(3) . . . . ?
O1A Cu1 N2A N3A 7.6(2) . . . . ?
N1A Cu1 N2A N3A 177.4(3) . . . . ?
N3B Cu1 N2A N3A 83.2(7) . . . . ?
N4B Cu1 N2A N3A -83.2(3) . . . . ?
C6A N2A N3A C8A 171.7(4) . . . . ?
Cu1 N2A N3A C8A -6.7(4) . . . . ?
C9A N4A N5A C11A -0.5(5) . . . . ?
Cu2 N4A N5A C11A 166.1(3) 3_666 . . . ?
N2B Cu2 N1B C1B -174.7(3) . . . . ?
N4A Cu2 N1B C1B 14.3(3) 3_666 . . . ?
O1B Cu2 N1B C1B -163.8(3) . . . . ?
O1A Cu2 N1B C1B -60.3(3) 3_666 . . . ?
N2B Cu2 N1B C5B 4.1(2) . . . . ?
N4A Cu2 N1B C5B -167.0(2) 3_666 . . . ?
O1B Cu2 N1B C5B 14.9(5) . . . . ?
O1A Cu2 N1B C5B 118.5(2) 3_666 . . . ?
N4A Cu2 N2B C6B 72.4(10) 3_666 . . . ?
O1B Cu2 N2B C6B 179.3(3) . . . . ?
N1B Cu2 N2B C6B -4.5(3) . . . . ?
O1A Cu2 N2B C6B -96.1(3) 3_666 . . . ?
N4A Cu2 N2B N3B -104.5(9) 3_666 . . . ?
O1B Cu2 N2B N3B 2.4(2) . . . . ?
N1B Cu2 N2B N3B 178.6(2) . . . . ?
O1A Cu2 N2B N3B 87.0(2) 3_666 . . . ?
C6B N2B N3B C8B -179.1(3) . . . . ?
Cu2 N2B N3B C8B -2.2(3) . . . . ?
C6B N2B N3B Cu1 -8.7(5) . . . . ?
Cu2 N2B N3B Cu1 168.09(18) . . . . ?
N2A Cu1 N3B C8B -174.1(5) . . . . ?
O1A Cu1 N3B C8B -100.3(3) . . . . ?
N1A Cu1 N3B C8B 93.7(3) . . . . ?
N4B Cu1 N3B C8B -6.9(3) . . . . ?
N2A Cu1 N3B N2B 16.3(8) . . . . ?
O1A Cu1 N3B N2B 90.1(3) . . . . ?
N1A Cu1 N3B N2B -75.9(3) . . . . ?
N4B Cu1 N3B N2B -176.5(3) . . . . ?
N2A Cu1 N4B C9B -179.1(2) . . . . ?
O1A Cu1 N4B C9B 101.0(3) . . . . ?
N1A Cu1 N4B C9B -94.5(3) . . . . ?
N3B Cu1 N4B C9B 3.6(3) . . . . ?
N2A Cu1 N4B N5B 1.2(5) . . . . ?
O1A Cu1 N4B N5B -78.7(4) . . . . ?
N1A Cu1 N4B N5B 85.8(4) . . . . ?
N3B Cu1 N4B N5B -176.1(4) . . . . ?
C9B N4B N5B C11B -0.7(4) . . . . ?
Cu1 N4B N5B C11B 179.0(3) . . . . ?
C5A N1A C1A C2A 0.5(5) . . . . ?
Cu1 N1A C1A C2A -170.4(3) . . . . ?
N1A C1A C2A C3A -0.3(6) . . . . ?
C1A C2A C3A C4A -0.4(6) . . . . ?
C2A C3A C4A C5A 0.8(6) . . . . ?
C1A N1A C5A C4A 0.0(5) . . . . ?
Cu1 N1A C5A C4A 172.2(3) . . . . ?
C1A N1A C5A C6A -179.2(3) . . . . ?
Cu1 N1A C5A C6A -7.0(4) . . . . ?
C3A C4A C5A N1A -0.6(6) . . . . ?
C3A C4A C5A C6A 178.5(4) . . . . ?
N3A N2A C6A C5A 179.2(3) . . . . ?
Cu1 N2A C6A C5A -2.4(4) . . . . ?
N3A N2A C6A C7A -0.5(6) . . . . ?
Cu1 N2A C6A C7A 177.8(3) . . . . ?
N1A C5A C6A N2A 6.3(5) . . . . ?
C4A C5A C6A N2A -172.9(4) . . . . ?
N1A C5A C6A C7A -174.0(4) . . . . ?
C4A C5A C6A C7A 6.9(6) . . . . ?
Cu1 O1A C8A N3A 5.5(5) . . . . ?
Cu2 O1A C8A N3A 171.0(3) 3_666 . . . ?
Cu1 O1A C8A C9A -173.1(3) . . . . ?
Cu2 O1A C8A C9A -7.6(4) 3_666 . . . ?
N2A N3A C8A O1A 0.4(5) . . . . ?
N2A N3A C8A C9A 179.0(3) . . . . ?
N5A N4A C9A C10A 0.6(4) . . . . ?
Cu2 N4A C9A C10A -167.4(3) 3_666 . . . ?
N5A N4A C9A C8A 178.7(3) . . . . ?
Cu2 N4A C9A C8A 10.7(5) 3_666 . . . ?
O1A C8A C9A N4A -0.4(5) . . . . ?
N3A C8A C9A N4A -179.1(4) . . . . ?
O1A C8A C9A C10A 177.1(4) . . . . ?
N3A C8A C9A C10A -1.6(7) . . . . ?
N4A C9A C10A C11A -0.5(5) . . . . ?
C8A C9A C10A C11A -178.0(4) . . . . ?
N4A N5A C11A C10A 0.2(4) . . . . ?
N4A N5A C11A C12A -179.4(3) . . . . ?
C9A C10A C11A N5A 0.2(4) . . . . ?
C9A C10A C11A C12A 179.7(4) . . . . ?
C5B N1B C1B C2B 1.9(6) . . . . ?
Cu2 N1B C1B C2B -179.4(3) . . . . ?
N1B C1B C2B C3B 0.8(6) . . . . ?
C1B C2B C3B C4B -2.2(6) . . . . ?
C2B C3B C4B C5B 0.9(6) . . . . ?
C1B N1B C5B C4B -3.2(5) . . . . ?
Cu2 N1B C5B C4B 177.9(3) . . . . ?
C1B N1B C5B C6B 175.5(3) . . . . ?
Cu2 N1B C5B C6B -3.4(4) . . . . ?
C3B C4B C5B N1B 1.8(6) . . . . ?
C3B C4B C5B C6B -176.8(3) . . . . ?
N3B N2B C6B C7B -1.4(6) . . . . ?
Cu2 N2B C6B C7B -178.1(3) . . . . ?
N3B N2B C6B C5B -179.5(3) . . . . ?
Cu2 N2B C6B C5B 3.8(4) . . . . ?
N1B C5B C6B N2B 0.1(4) . . . . ?
C4B C5B C6B N2B 178.7(3) . . . . ?
N1B C5B C6B C7B -178.1(4) . . . . ?
C4B C5B C6B C7B 0.5(6) . . . . ?
Cu2 O1B C8B N3B 1.5(4) . . . . ?
Cu2 O1B C8B C9B -178.9(2) . . . . ?
N2B N3B C8B O1B 0.4(5) . . . . ?
Cu1 N3B C8B O1B -171.6(3) . . . . ?
N2B N3B C8B C9B -179.2(3) . . . . ?
Cu1 N3B C8B C9B 8.8(4) . . . . ?
N5B N4B C9B C10B 0.5(4) . . . . ?
Cu1 N4B C9B C10B -179.4(3) . . . . ?
N5B N4B C9B C8B 179.6(3) . . . . ?
Cu1 N4B C9B C8B -0.2(4) . . . . ?
O1B C8B C9B N4B 175.0(3) . . . . ?
N3B C8B C9B N4B -5.3(5) . . . . ?
O1B C8B C9B C10B -6.0(6) . . . . ?
N3B C8B C9B C10B 173.6(4) . . . . ?
N4B C9B C10B C11B 0.0(5) . . . . ?
C8B C9B C10B C11B -179.1(4) . . . . ?
N4B N5B C11B C10B 0.7(5) . . . . ?
N4B N5B C11B C12B -179.2(4) . . . . ?
C9B C10B C11B N5B -0.4(5) . . . . ?
C9B C10B C11B C12B 179.5(5) . . . . ?

loop_
_platon_squeeze_void_nr
_platon_squeeze_void_average_x
_platon_squeeze_void_average_y
_platon_squeeze_void_average_z
_platon_squeeze_void_volume
_platon_squeeze_void_count_electrons
1 0.500 0.500 0.500 347.9 102.7
2 0.500 1.000 1.000 347.9 103.1
